data_1502955
loop_
_publ_author_name
'Wang, Chao'
'Han, Zhi-Yong'
'Luo, Hong-Wen'
'Gong, Liu-Zhu'

_publ_section_title
;
 Highly enantioselective relay catalysis in the three-component reaction
 for direct construction of structurally complex heterocycles.
;
_journal_issue 10
_journal_name_full 'Organic letters'
_journal_page_first 2266
_journal_page_last 2269
_journal_paper_doi 10.1021/ol1006086
_journal_volume 12
_journal_year 2010
_chemical_absolute_configuration ad
_chemical_formula_sum 'C32 H29 Cl N2 O2'
_chemical_formula_weight 509.02
_chemical_name_systematic
;
 ?
;
_space_group_IT_number 4
_symmetry_cell_setting monoclinic
_symmetry_space_group_name_Hall 'P 2yb'
_symmetry_space_group_name_H-M 'P 1 21 1'
_atom_sites_solution_hydrogens geom
_atom_sites_solution_primary direct
_atom_sites_solution_secondary difmap
_audit_creation_method SHELXL-97
_cell_angle_alpha 90.00
_cell_angle_beta 115.054(14)
_cell_angle_gamma 90.00
_cell_formula_units_Z 2
_cell_length_a 15.1508(17)
_cell_length_b 6.0052(6)
_cell_length_c 15.6364(17)
_cell_measurement_reflns_used 2573
_cell_measurement_temperature 291(2)
_cell_measurement_theta_max 64.9867
_cell_measurement_theta_min 3.1207
_cell_volume 1288.8(3)
_computing_cell_refinement 'CrysAlisPro (Oxford Diffraction Ltd.)'
_computing_data_collection 'CrysAlisPro (Oxford Diffraction Ltd.)'
_computing_data_reduction 'CrysAlisPro (Oxford Diffraction Ltd.)'
_computing_molecular_graphics 'Ortep-3 (L. J. Farrugia, 2001)'
_computing_publication_material SHELXL-97
_computing_structure_refinement 'SHELXL-97 (Sheldrick, 1997)'
_computing_structure_solution 'SHELXS-97 (Sheldrick, 1997)'
_diffrn_ambient_temperature 291(2)
_diffrn_detector_area_resol_mean 15.9149
_diffrn_measured_fraction_theta_full 0.992
_diffrn_measured_fraction_theta_max 0.992
_diffrn_measurement_device_type 'Gemini S Ultra, Oxford Diffraction'
_diffrn_measurement_method '\w scans'
_diffrn_radiation_monochromator mirror
_diffrn_radiation_source 'Enhance Ultra (Cu) X-ray Source'
_diffrn_radiation_type CuK\a
_diffrn_radiation_wavelength 1.54184
_diffrn_reflns_av_R_equivalents 0.0359
_diffrn_reflns_av_sigmaI/netI 0.0769
_diffrn_reflns_limit_h_max 15
_diffrn_reflns_limit_h_min -17
_diffrn_reflns_limit_k_max 7
_diffrn_reflns_limit_k_min -6
_diffrn_reflns_limit_l_max 18
_diffrn_reflns_limit_l_min -18
_diffrn_reflns_number 8556
_diffrn_reflns_theta_full 65.07
_diffrn_reflns_theta_max 65.07
_diffrn_reflns_theta_min 3.12
_exptl_absorpt_coefficient_mu 1.566
_exptl_absorpt_correction_T_max 0.7448
_exptl_absorpt_correction_T_min 0.6509
_exptl_absorpt_correction_type multi-scan
_exptl_absorpt_process_details
;
CrysAlisPro, Oxford Diffraction Ltd.,
Version 1.171.33.52 (release 06-11-2009 CrysAlis171 .NET)
(compiled Nov  6 2009,16:24:50)
Empirical absorption correction using spherical harmonics,
 implemented in SCALE3 ABSPACK scaling algorithm.
;
_exptl_crystal_colour colorless
_exptl_crystal_density_diffrn 1.312
_exptl_crystal_density_method 'not measured'
_exptl_crystal_description needle
_exptl_crystal_F_000 536
_exptl_crystal_size_max 0.30
_exptl_crystal_size_mid 0.20
_exptl_crystal_size_min 0.20
_refine_diff_density_max 0.262
_refine_diff_density_min -0.169
_refine_diff_density_rms 0.037
_refine_ls_abs_structure_details 'Flack H D (1983), Acta Cryst. A39, 876-881'
_refine_ls_abs_structure_Flack 0.031(17)
_refine_ls_extinction_method none
_refine_ls_goodness_of_fit_ref 1.007
_refine_ls_hydrogen_treatment mixed
_refine_ls_matrix_type full
_refine_ls_number_parameters 338
_refine_ls_number_reflns 4163
_refine_ls_number_restraints 4
_refine_ls_restrained_S_all 1.008
_refine_ls_R_factor_all 0.0818
_refine_ls_R_factor_gt 0.0392
_refine_ls_shift/su_max 0.000
_refine_ls_shift/su_mean 0.000
_refine_ls_structure_factor_coef Fsqd
_refine_ls_weighting_details 'calc w=1/[\s^2^(Fo^2^)+(0.0120P)^2^+0.0000P] where P=(Fo^2^+2Fc^2^)/3'
_refine_ls_weighting_scheme calc
_refine_ls_wR_factor_gt 0.0582
_refine_ls_wR_factor_ref 0.0651
_reflns_number_gt 2490
_reflns_number_total 4163
_reflns_threshold_expression >2sigma(I)
_cod_data_source_file ol1006086_si_001.cif
_cod_data_source_block 091203
_cod_original_cell_volume 1288.8(2)
_cod_original_sg_symbol_H-M 'P 21'
_cod_database_code 1502955

loop_
_symmetry_equiv_pos_as_xyz
'x, y, z'
'-x, y+1/2, -z'

loop_
_atom_site_label
_atom_site_type_symbol
_atom_site_fract_x
_atom_site_fract_y
_atom_site_fract_z
_atom_site_U_iso_or_equiv
_atom_site_adp_type
_atom_site_occupancy
_atom_site_symmetry_multiplicity
_atom_site_calc_flag
_atom_site_refinement_flags
Cl1 Cl 0.88140(8) 0.20593(19) 0.15670(6) 0.0824(4) Uani 1 1 d U
N1 N 0.64184(18) -0.0814(5) -0.20949(16) 0.0402(7) Uani 1 1 d .
C5 C 0.8135(2) -0.1064(6) -0.0877(2) 0.0405(9) Uani 1 1 d .
C15 C 0.5715(2) 0.0198(5) -0.2910(2) 0.0392(9) Uani 1 1 d .
C10 C 0.5970(2) 0.1605(6) -0.34864(19) 0.0368(9) Uani 1 1 d .
C8 C 0.7665(2) 0.1540(5) -0.2237(2) 0.0413(9) Uani 1 1 d .
H8A H 0.8345 0.1604 -0.2122 0.050 Uiso 1 1 calc R
H8B H 0.7547 0.2718 -0.1873 0.050 Uiso 1 1 calc R
C7 C 0.7459(2) -0.0677(5) -0.1908(2) 0.0396(9) Uani 1 1 d .
H7 H 0.7587 -0.1841 -0.2280 0.048 Uiso 1 1 calc R
C16 C 0.6172(2) -0.2763(6) -0.1660(2) 0.0433(8) Uani 1 1 d .
H16 H 0.6654 -0.3923 -0.1588 0.052 Uiso 1 1 calc R
C19 C 0.6239(2) -0.2266(6) -0.0685(2) 0.0414(9) Uani 1 1 d .
C6 C 0.8169(2) 0.0469(6) -0.0203(2) 0.0475(10) Uani 1 1 d .
H6 H 0.7771 0.1721 -0.0378 0.057 Uiso 1 1 calc R
C9 C 0.7038(2) 0.1927(6) -0.32721(19) 0.0391(8) Uani 1 1 d .
H9 H 0.7217 0.0835 -0.3637 0.047 Uiso 1 1 calc R
C14 C 0.4711(2) -0.0171(6) -0.3153(2) 0.0454(9) Uani 1 1 d .
C20 C 0.6602(2) -0.3869(6) 0.0014(2) 0.0497(10) Uani 1 1 d .
H20 H 0.6816 -0.5222 -0.0118 0.060 Uiso 1 1 calc R
C27 C 0.8764(2) 0.7705(6) -0.4873(2) 0.0450(10) Uani 1 1 d .
C26 C 0.8919(2) 0.7758(6) -0.3862(2) 0.0512(10) Uani 1 1 d .
H26A H 0.9481 0.6854 -0.3486 0.061 Uiso 1 1 calc R
H26B H 0.9050 0.9275 -0.3628 0.061 Uiso 1 1 calc R
C23 C 0.5962(2) 0.0117(6) 0.0416(3) 0.0564(11) Uani 1 1 d .
H23 H 0.5742 0.1458 0.0552 0.068 Uiso 1 1 calc R
C13 C 0.4015(2) 0.1013(6) -0.3908(2) 0.0536(11) Uani 1 1 d .
H13 H 0.3358 0.0824 -0.4048 0.064 Uiso 1 1 calc R
C4 C 0.8745(2) -0.2869(7) -0.0596(2) 0.0538(10) Uani 1 1 d .
H4 H 0.8736 -0.3890 -0.1046 0.065 Uiso 1 1 calc R
C28 C 0.8368(3) 0.9514(7) -0.5434(3) 0.0603(11) Uani 1 1 d .
H28 H 0.8175 1.0737 -0.5190 0.072 Uiso 1 1 calc R
C24 C 0.5922(2) -0.0234(6) -0.0468(2) 0.0467(9) Uani 1 1 d .
H24 H 0.5684 0.0876 -0.0924 0.056 Uiso 1 1 calc R
C21 C 0.6650(2) -0.3491(7) 0.0901(2) 0.0582(11) Uani 1 1 d .
H21 H 0.6902 -0.4586 0.1362 0.070 Uiso 1 1 calc R
C22 C 0.6330(3) -0.1526(8) 0.1112(3) 0.0619(12) Uani 1 1 d .
H22 H 0.6358 -0.1285 0.1710 0.074 Uiso 1 1 calc R
C12 C 0.4274(2) 0.2446(7) -0.4447(2) 0.0548(11) Uani 1 1 d .
H12 H 0.3803 0.3236 -0.4942 0.066 Uiso 1 1 calc R
C32 C 0.9054(3) 0.5924(6) -0.5236(3) 0.0582(11) Uani 1 1 d .
H32 H 0.9333 0.4693 -0.4856 0.070 Uiso 1 1 calc R
C11 C 0.5252(2) 0.2690(6) -0.4240(2) 0.0477(10) Uani 1 1 d .
H11 H 0.5432 0.3610 -0.4618 0.057 Uiso 1 1 calc R
C18 C 0.4413(2) -0.1883(6) -0.2622(2) 0.0589(11) Uani 1 1 d .
H18A H 0.3781 -0.2498 -0.3028 0.071 Uiso 1 1 calc R
H18B H 0.4367 -0.1203 -0.2080 0.071 Uiso 1 1 calc R
C17 C 0.5172(2) -0.3706(6) -0.2303(2) 0.0578(11) Uani 1 1 d .
H17A H 0.5203 -0.4401 -0.2850 0.069 Uiso 1 1 calc R
H17B H 0.4989 -0.4837 -0.1965 0.069 Uiso 1 1 calc R
C1 C 0.8801(2) 0.0124(6) 0.0735(2) 0.0526(9) Uani 1 1 d U
C2 C 0.9407(3) -0.1685(7) 0.1020(2) 0.0613(12) Uani 1 1 d .
H2 H 0.9828 -0.1882 0.1653 0.074 Uiso 1 1 calc R
C31 C 0.8936(3) 0.5936(7) -0.6168(3) 0.0719(13) Uani 1 1 d .
H31 H 0.9129 0.4713 -0.6412 0.086 Uiso 1 1 calc R
C3 C 0.9377(2) -0.3213(8) 0.0347(3) 0.0651(11) Uani 1 1 d .
H3 H 0.9777 -0.4463 0.0523 0.078 Uiso 1 1 calc R
C29 C 0.8250(3) 0.9554(8) -0.6365(3) 0.0728(13) Uani 1 1 d .
H29 H 0.7978 1.0798 -0.6739 0.087 Uiso 1 1 calc R
C30 C 0.8529(3) 0.7778(9) -0.6731(3) 0.0746(14) Uani 1 1 d .
H30 H 0.8448 0.7800 -0.7355 0.090 Uiso 1 1 calc R
O2 O 0.80569(14) 0.6913(4) -0.37644(14) 0.0498(6) Uani 1 1 d .
N2 N 0.7208(2) 0.4163(5) -0.3544(2) 0.0462(8) Uani 1 1 d D
O1 O 0.87135(17) 0.3437(4) -0.34535(17) 0.0613(8) Uani 1 1 d U
C25 C 0.8059(3) 0.4714(7) -0.3583(2) 0.0450(9) Uani 1 1 d U
H1 H 0.6768(19) 0.511(5) -0.369(2) 0.051(13) Uiso 1 1 d D

loop_
_atom_site_aniso_label
_atom_site_aniso_U_11
_atom_site_aniso_U_22
_atom_site_aniso_U_33
_atom_site_aniso_U_23
_atom_site_aniso_U_13
_atom_site_aniso_U_12
Cl1 0.1035(8) 0.0841(9) 0.0463(5) -0.0072(6) 0.0189(5) 0.0034(8)
N1 0.0373(16) 0.0430(19) 0.0415(16) 0.0000(15) 0.0177(14) -0.0070(15)
C5 0.036(2) 0.037(2) 0.047(2) 0.0014(19) 0.0165(17) -0.0040(18)
C15 0.0336(19) 0.043(2) 0.0361(19) -0.0094(18) 0.0099(16) -0.0022(18)
C10 0.0355(19) 0.040(2) 0.0317(17) -0.0085(17) 0.0113(15) -0.0070(18)
C8 0.0400(19) 0.043(2) 0.0403(18) 0.0019(18) 0.0162(16) -0.0067(19)
C7 0.040(2) 0.041(2) 0.0391(19) 0.0021(18) 0.0180(17) -0.0037(19)
C16 0.049(2) 0.035(2) 0.0496(19) -0.0042(19) 0.0249(17) -0.007(2)
C19 0.039(2) 0.040(3) 0.047(2) -0.0008(19) 0.0203(17) -0.0053(18)
C6 0.043(2) 0.050(3) 0.045(2) 0.0066(18) 0.0143(17) 0.0069(19)
C9 0.044(2) 0.034(2) 0.0398(18) -0.0025(18) 0.0188(15) -0.003(2)
C14 0.039(2) 0.052(3) 0.045(2) -0.0101(19) 0.0173(17) -0.010(2)
C20 0.051(2) 0.038(3) 0.061(2) 0.004(2) 0.025(2) 0.0016(19)
C27 0.039(2) 0.047(3) 0.048(2) 0.003(2) 0.0170(18) -0.0040(19)
C26 0.042(2) 0.055(3) 0.056(2) 0.000(2) 0.0200(18) -0.013(2)
C23 0.048(2) 0.057(3) 0.065(3) -0.015(2) 0.025(2) -0.002(2)
C13 0.034(2) 0.071(3) 0.048(2) -0.011(2) 0.0099(18) -0.005(2)
C4 0.048(2) 0.049(3) 0.062(2) -0.002(2) 0.0204(18) -0.001(2)
C28 0.066(3) 0.054(3) 0.062(3) 0.004(2) 0.029(2) 0.004(2)
C24 0.049(2) 0.040(3) 0.050(2) 0.0029(19) 0.0201(19) 0.000(2)
C21 0.050(2) 0.073(3) 0.051(2) 0.018(2) 0.0217(19) 0.007(2)
C22 0.050(3) 0.094(4) 0.043(2) -0.008(2) 0.021(2) -0.002(3)
C12 0.042(2) 0.059(3) 0.048(2) -0.001(2) 0.0040(18) 0.005(2)
C32 0.052(2) 0.055(3) 0.067(3) 0.007(2) 0.025(2) 0.008(2)
C11 0.049(2) 0.050(3) 0.0395(19) -0.0004(19) 0.0139(17) -0.002(2)
C18 0.045(2) 0.078(3) 0.053(2) -0.003(2) 0.0213(19) -0.019(2)
C17 0.061(2) 0.060(3) 0.058(2) -0.009(2) 0.031(2) -0.022(2)
C1 0.053(2) 0.061(3) 0.041(2) 0.0038(15) 0.0168(19) -0.005(2)
C2 0.051(2) 0.074(3) 0.047(2) 0.024(2) 0.010(2) 0.008(2)
C31 0.074(3) 0.081(4) 0.065(3) -0.012(3) 0.034(2) 0.009(3)
C3 0.053(2) 0.063(3) 0.075(3) 0.009(3) 0.022(2) 0.006(2)
C29 0.074(3) 0.071(3) 0.065(3) 0.024(3) 0.021(3) 0.008(3)
C30 0.062(3) 0.113(5) 0.046(3) 0.005(3) 0.021(2) -0.003(3)
O2 0.0481(15) 0.0435(17) 0.0614(15) 0.0064(14) 0.0266(12) -0.0049(14)
N2 0.0415(19) 0.046(2) 0.0508(19) 0.0064(17) 0.0196(16) -0.0006(19)
O1 0.0551(16) 0.0561(19) 0.0830(18) 0.0107(15) 0.0392(14) 0.0030(13)
C25 0.045(2) 0.052(3) 0.0351(19) -0.0029(19) 0.0150(18) -0.0037(16)

loop_
_atom_type_symbol
_atom_type_description
_atom_type_scat_dispersion_real
_atom_type_scat_dispersion_imag
_atom_type_scat_source
C C 0.0181 0.0091 'International Tables Vol C Tables 4.2.6.8 and 6.1.1.4'
H H 0.0000 0.0000 'International Tables Vol C Tables 4.2.6.8 and 6.1.1.4'
N N 0.0311 0.0180 'International Tables Vol C Tables 4.2.6.8 and 6.1.1.4'
O O 0.0492 0.0322 'International Tables Vol C Tables 4.2.6.8 and 6.1.1.4'
Cl Cl 0.3639 0.7018 'International Tables Vol C Tables 4.2.6.8 and 6.1.1.4'

loop_
_geom_angle_atom_site_label_1
_geom_angle_atom_site_label_2
_geom_angle_atom_site_label_3
_geom_angle
C15 N1 C7 119.3(3)
C15 N1 C16 121.1(3)
C7 N1 C16 114.1(3)
C4 C5 C6 118.6(3)
C4 C5 C7 121.5(3)
C6 C5 C7 119.9(3)
C10 C15 N1 122.2(3)
C10 C15 C14 118.5(3)
N1 C15 C14 119.3(3)
C11 C10 C15 120.0(3)
C11 C10 C9 120.6(3)
C15 C10 C9 119.5(3)
C7 C8 C9 112.0(3)
C7 C8 H8A 109.2
C9 C8 H8A 109.2
C7 C8 H8B 109.2
C9 C8 H8B 109.2
H8A C8 H8B 107.9
N1 C7 C8 109.8(3)
N1 C7 C5 112.7(3)
C8 C7 C5 110.7(2)
N1 C7 H7 107.8
C8 C7 H7 107.8
C5 C7 H7 107.8
N1 C16 C19 112.6(3)
N1 C16 C17 111.3(3)
C19 C16 C17 111.1(3)
N1 C16 H16 107.1
C19 C16 H16 107.1
C17 C16 H16 107.1
C20 C19 C24 118.4(3)
C20 C19 C16 119.5(3)
C24 C19 C16 122.0(3)
C5 C6 C1 119.5(3)
C5 C6 H6 120.2
C1 C6 H6 120.2
N2 C9 C8 110.2(3)
N2 C9 C10 110.7(3)
C8 C9 C10 110.1(2)
N2 C9 H9 108.6
C8 C9 H9 108.6
C10 C9 H9 108.6
C13 C14 C15 119.1(3)
C13 C14 C18 121.1(3)
C15 C14 C18 119.8(3)
C21 C20 C19 121.0(3)
C21 C20 H20 119.5
C19 C20 H20 119.5
C28 C27 C32 119.1(4)
C28 C27 C26 119.5(4)
C32 C27 C26 121.4(4)
O2 C26 C27 110.7(2)
O2 C26 H26A 109.5
C27 C26 H26A 109.5
O2 C26 H26B 109.5
C27 C26 H26B 109.5
H26A C26 H26B 108.1
C24 C23 C22 120.5(4)
C24 C23 H23 119.7
C22 C23 H23 119.7
C12 C13 C14 121.8(3)
C12 C13 H13 119.1
C14 C13 H13 119.1
C5 C4 C3 121.7(4)
C5 C4 H4 119.2
C3 C4 H4 119.2
C27 C28 C29 120.9(4)
C27 C28 H28 119.5
C29 C28 H28 119.5
C23 C24 C19 120.1(3)
C23 C24 H24 119.9
C19 C24 H24 119.9
C22 C21 C20 120.8(4)
C22 C21 H21 119.6
C20 C21 H21 119.6
C21 C22 C23 119.1(4)
C21 C22 H22 120.4
C23 C22 H22 120.4
C13 C12 C11 118.6(3)
C13 C12 H12 120.7
C11 C12 H12 120.7
C27 C32 C31 120.6(4)
C27 C32 H32 119.7
C31 C32 H32 119.7
C10 C11 C12 121.9(3)
C10 C11 H11 119.1
C12 C11 H11 119.1
C14 C18 C17 108.2(3)
C14 C18 H18A 110.1
C17 C18 H18A 110.1
C14 C18 H18B 110.1
C17 C18 H18B 110.1
H18A C18 H18B 108.4
C18 C17 C16 110.6(3)
C18 C17 H17A 109.5
C16 C17 H17A 109.5
C18 C17 H17B 109.5
C16 C17 H17B 109.5
H17A C17 H17B 108.1
C2 C1 C6 122.1(4)
C2 C1 Cl1 119.5(3)
C6 C1 Cl1 118.4(3)
C1 C2 C3 118.5(3)
C1 C2 H2 120.8
C3 C2 H2 120.8
C30 C31 C32 119.7(4)
C30 C31 H31 120.2
C32 C31 H31 120.2
C2 C3 C4 119.6(4)
C2 C3 H3 120.2
C4 C3 H3 120.2
C30 C29 C28 120.1(4)
C30 C29 H29 119.9
C28 C29 H29 119.9
C29 C30 C31 119.5(4)
C29 C30 H30 120.2
C31 C30 H30 120.2
C25 O2 C26 115.9(3)
C25 N2 C9 121.6(3)
C25 N2 H1 119(2)
C9 N2 H1 119(2)
O1 C25 O2 126.0(3)
O1 C25 N2 124.7(4)
O2 C25 N2 109.3(3)

loop_
_geom_bond_atom_site_label_1
_geom_bond_atom_site_label_2
_geom_bond_distance
Cl1 C1 1.739(4)
N1 C15 1.407(3)
N1 C7 1.478(4)
N1 C16 1.479(4)
C5 C4 1.370(4)
C5 C6 1.384(4)
C5 C7 1.518(4)
C15 C10 1.404(4)
C15 C14 1.420(4)
C10 C11 1.382(4)
C10 C9 1.519(4)
C8 C7 1.507(4)
C8 C9 1.508(3)
C8 H8A 0.9700
C8 H8B 0.9700
C7 H7 0.9800
C16 C19 1.514(4)
C16 C17 1.529(4)
C16 H16 0.9800
C19 C20 1.383(4)
C19 C24 1.405(4)
C6 C1 1.386(4)
C6 H6 0.9300
C9 N2 1.464(4)
C9 H9 0.9800
C14 C13 1.399(4)
C14 C18 1.506(4)
C20 C21 1.377(4)
C20 H20 0.9300
C27 C28 1.365(4)
C27 C32 1.368(5)
C27 C26 1.496(4)
C26 O2 1.468(3)
C26 H26A 0.9700
C26 H26B 0.9700
C23 C24 1.374(4)
C23 C22 1.398(5)
C23 H23 0.9300
C13 C12 1.374(5)
C13 H13 0.9300
C4 C3 1.392(4)
C4 H4 0.9300
C28 C29 1.389(5)
C28 H28 0.9300
C24 H24 0.9300
C21 C22 1.368(5)
C21 H21 0.9300
C22 H22 0.9300
C12 C11 1.384(4)
C12 H12 0.9300
C32 C31 1.391(5)
C32 H32 0.9300
C11 H11 0.9300
C18 C17 1.511(4)
C18 H18A 0.9700
C18 H18B 0.9700
C17 H17A 0.9700
C17 H17B 0.9700
C1 C2 1.369(4)
C2 C3 1.383(5)
C2 H2 0.9300
C31 C30 1.385(5)
C31 H31 0.9300
C3 H3 0.9300
C29 C30 1.360(5)
C29 H29 0.9300
C30 H30 0.9300
O2 C25 1.351(4)
N2 C25 1.357(4)
N2 H1 0.83(2)
O1 C25 1.202(4)

loop_
_geom_torsion_atom_site_label_1
_geom_torsion_atom_site_label_2
_geom_torsion_atom_site_label_3
_geom_torsion_atom_site_label_4
_geom_torsion
C7 N1 C15 C10 -9.3(4)
C16 N1 C15 C10 -161.8(3)
C7 N1 C15 C14 172.1(3)
C16 N1 C15 C14 19.6(4)
N1 C15 C10 C11 -175.2(3)
C14 C15 C10 C11 3.5(5)
N1 C15 C10 C9 4.6(5)
C14 C15 C10 C9 -176.7(3)
C15 N1 C7 C8 35.2(4)
C16 N1 C7 C8 -170.5(3)
C15 N1 C7 C5 159.1(3)
C16 N1 C7 C5 -46.6(4)
C9 C8 C7 N1 -57.8(3)
C9 C8 C7 C5 177.1(3)
C4 C5 C7 N1 115.2(3)
C6 C5 C7 N1 -67.1(4)
C4 C5 C7 C8 -121.4(3)
C6 C5 C7 C8 56.3(4)
C15 N1 C16 C19 -114.7(3)
C7 N1 C16 C19 91.5(3)
C15 N1 C16 C17 10.8(4)
C7 N1 C16 C17 -143.0(3)
N1 C16 C19 C20 -141.8(3)
C17 C16 C19 C20 92.5(4)
N1 C16 C19 C24 39.7(4)
C17 C16 C19 C24 -85.9(4)
C4 C5 C6 C1 -1.1(5)
C7 C5 C6 C1 -178.9(3)
C7 C8 C9 N2 175.7(3)
C7 C8 C9 C10 53.2(4)
C11 C10 C9 N2 31.2(4)
C15 C10 C9 N2 -148.6(3)
C11 C10 C9 C8 153.4(3)
C15 C10 C9 C8 -26.4(4)
C10 C15 C14 C13 -5.1(5)
N1 C15 C14 C13 173.6(3)
C10 C15 C14 C18 172.5(3)
N1 C15 C14 C18 -8.8(5)
C24 C19 C20 C21 0.1(5)
C16 C19 C20 C21 -178.4(3)
C28 C27 C26 O2 90.0(4)
C32 C27 C26 O2 -93.2(4)
C15 C14 C13 C12 3.0(5)
C18 C14 C13 C12 -174.6(3)
C6 C5 C4 C3 1.3(5)
C7 C5 C4 C3 179.0(3)
C32 C27 C28 C29 0.6(6)
C26 C27 C28 C29 177.5(3)
C22 C23 C24 C19 0.9(5)
C20 C19 C24 C23 -0.9(5)
C16 C19 C24 C23 177.5(3)
C19 C20 C21 C22 0.7(6)
C20 C21 C22 C23 -0.7(6)
C24 C23 C22 C21 -0.1(6)
C14 C13 C12 C11 0.9(6)
C28 C27 C32 C31 -0.9(6)
C26 C27 C32 C31 -177.7(3)
C15 C10 C11 C12 0.4(5)
C9 C10 C11 C12 -179.4(3)
C13 C12 C11 C10 -2.6(6)
C13 C14 C18 C17 146.9(3)
C15 C14 C18 C17 -30.6(4)
C14 C18 C17 C16 59.8(4)
N1 C16 C17 C18 -51.0(4)
C19 C16 C17 C18 75.4(4)
C5 C6 C1 C2 0.7(5)
C5 C6 C1 Cl1 -179.1(3)
C6 C1 C2 C3 -0.4(6)
Cl1 C1 C2 C3 179.4(3)
C27 C32 C31 C30 0.6(6)
C1 C2 C3 C4 0.5(6)
C5 C4 C3 C2 -1.0(6)
C27 C28 C29 C30 0.0(6)
C28 C29 C30 C31 -0.2(7)
C32 C31 C30 C29 0.0(6)
C27 C26 O2 C25 92.2(3)
C8 C9 N2 C25 70.0(4)
C10 C9 N2 C25 -167.9(3)
C26 O2 C25 O1 3.7(5)
C26 O2 C25 N2 -177.9(2)
C9 N2 C25 O1 4.2(5)
C9 N2 C25 O2 -174.3(3)
